data_1506859
loop_
_publ_author_name
'Englert, Brian C.'
'Smith, Mark D.'
'Hardcastle, Kenneth I.'
'Bunz, Uwe H. F.'

_publ_section_title
;
 Jacketed Poly(p-phenyleneethynylene)s:&#x00A0; Nonaggregating Conjugated
 Polymers as Blue-Emitting Rods
;
_journal_issue 22
_journal_name_full Macromolecules
_journal_page_first 8212
_journal_paper_doi 10.1021/ma048535q
_journal_volume 37
_journal_year 2004
_chemical_formula_sum 'C75.69 H63.38 Cl3.38 I2 O2'
_chemical_formula_weight 1378.55
_chemical_name_systematic
; 
 ? 
;
_space_group_IT_number 2
_symmetry_cell_setting triclinic
_symmetry_space_group_name_Hall '-P 1'
_symmetry_space_group_name_H-M 'P -1'
_atom_sites_solution_hydrogens geom
_atom_sites_solution_primary direct
_atom_sites_solution_secondary difmap
_audit_creation_method SHELXL-97
_cell_angle_alpha 84.628(3)
_cell_angle_beta 81.298(2)
_cell_angle_gamma 76.837(2)
_cell_formula_units_Z 2
_cell_length_a 12.5600(16)
_cell_length_b 12.9515(17)
_cell_length_c 23.031(3)
_cell_measurement_reflns_used 7297
_cell_measurement_temperature 173(2)
_cell_measurement_theta_max 28.63
_cell_measurement_theta_min 2.34
_cell_volume 3599.2(8)
_computing_cell_refinement 'Bruker SMART'
_computing_data_collection 'Bruker SMART'
_computing_data_reduction 'Bruker SAINT'
_computing_molecular_graphics 'Bruker SHELXTL'
_computing_publication_material 'Bruker SHELXTL'
_computing_structure_refinement 'SHELXL-97 (Sheldrick, 1997)'
_computing_structure_solution 'SHELXS-97 (Sheldrick, 1990)'
_diffrn_ambient_temperature 173(2)
_diffrn_measured_fraction_theta_full 1.000
_diffrn_measured_fraction_theta_max 1.000
_diffrn_measurement_device_type 'CCD area detector'
_diffrn_measurement_method 'phi and omega scans'
_diffrn_radiation_monochromator graphite
_diffrn_radiation_source 'fine-focus sealed tube'
_diffrn_radiation_type MoK\a
_diffrn_radiation_wavelength 0.71073
_diffrn_reflns_av_R_equivalents 0.0693
_diffrn_reflns_av_sigmaI/netI 0.0698
_diffrn_reflns_limit_h_max 14
_diffrn_reflns_limit_h_min -14
_diffrn_reflns_limit_k_max 14
_diffrn_reflns_limit_k_min -14
_diffrn_reflns_limit_l_max 25
_diffrn_reflns_limit_l_min -25
_diffrn_reflns_number 33301
_diffrn_reflns_theta_full 23.53
_diffrn_reflns_theta_max 23.53
_diffrn_reflns_theta_min 1.62
_exptl_absorpt_coefficient_mu 1.041
_exptl_absorpt_correction_T_max 1.00
_exptl_absorpt_correction_T_min 0.583974
_exptl_absorpt_correction_type multi-scan
_exptl_crystal_colour colorless
_exptl_crystal_density_diffrn 1.272
_exptl_crystal_density_method 'not measured'
_exptl_crystal_description plate
_exptl_crystal_F_000 1394
_exptl_crystal_size_max 0.35
_exptl_crystal_size_mid 0.17
_exptl_crystal_size_min 0.085
_refine_diff_density_max 4.512
_refine_diff_density_min -1.591
_refine_diff_density_rms 0.261
_refine_ls_extinction_method none
_refine_ls_goodness_of_fit_ref 1.174
_refine_ls_hydrogen_treatment mixed
_refine_ls_matrix_type full
_refine_ls_number_parameters 772
_refine_ls_number_reflns 10700
_refine_ls_number_restraints 2
_refine_ls_restrained_S_all 1.174
_refine_ls_R_factor_all 0.1866
_refine_ls_R_factor_gt 0.1695
_refine_ls_shift/su_max 0.013
_refine_ls_shift/su_mean 0.002
_refine_ls_structure_factor_coef Fsqd
_refine_ls_weighting_details 'calc w=1/[\s^2^(Fo^2^)+(0.1600P)^2^+90.0000P] where P=(Fo^2^+2Fc^2^)/3'
_refine_ls_weighting_scheme calc
_refine_ls_wR_factor_gt 0.3945
_refine_ls_wR_factor_ref 0.4056
_reflns_number_gt 8945
_reflns_number_total 10700
_reflns_threshold_expression >2sigma(I)
_cod_data_source_file ma048535qsi20040716_102121.cif
_cod_data_source_block bce21rs
_cod_depositor_comments
;
The following automatic conversions were performed:

'_symmetry_cell_setting' value 'Triclinic' changed to 'triclinic'
according to /home/saulius/struct/CIF-dictionaries/cif_core.dic
dictionary named 'cif_core.dic' version 2.4.1 from 2010-06-29.

Automatic conversion script
Id: cif_fix_values 1715 2011-07-08 13:25:40Z adriana 
;
_cod_original_sg_symbol_H-M P-1
_cod_database_code 1506859

loop_
_symmetry_equiv_pos_as_xyz
'x, y, z'
'-x, -y, -z'

loop_
_atom_site_label
_atom_site_type_symbol
_atom_site_fract_x
_atom_site_fract_y
_atom_site_fract_z
_atom_site_U_iso_or_equiv
_atom_site_adp_type
_atom_site_occupancy
_atom_site_symmetry_multiplicity
_atom_site_calc_flag
_atom_site_refinement_flags
I1 I 0.27466(9) 0.91262(11) 1.02010(5) 0.0520(4) Uani 1 1 d .
I2 I 0.61409(15) 0.72265(15) 0.47436(7) 0.0858(6) Uani 1 1 d .
O1 O 0.1486(8) 0.8761(9) 0.9203(5) 0.042(3) Uani 1 1 d .
O2 O 0.5560(11) 0.5888(12) 0.5908(5) 0.065(4) Uani 1 1 d .
C1 C 0.1073(11) 0.9642(12) 1.0094(7) 0.034(4) Uani 1 1 d .
C2 C 0.0733(14) 0.9377(13) 0.9577(6) 0.038(4) Uani 1 1 d .
C3 C -0.0372(12) 0.9742(14) 0.9509(7) 0.042(4) Uani 1 1 d .
H3 H -0.0639 0.9555 0.9178 0.050 Uiso 1 1 calc R
C4 C 0.1215(14) 0.8784(16) 0.8601(8) 0.053(5) Uani 1 1 d .
H4A H 0.0578 0.8451 0.8604 0.063 Uiso 1 1 d R
H4B H 0.1020 0.9526 0.8437 0.063 Uiso 1 1 d R
C5 C 0.2197(14) 0.8183(16) 0.8237(8) 0.048(4) Uani 1 1 d .
H5A H 0.2003 0.8126 0.7842 0.058 Uiso 1 1 calc R
H5B H 0.2400 0.7455 0.8419 0.058 Uiso 1 1 calc R
C6 C 0.3207(13) 0.8701(13) 0.8167(7) 0.039(4) Uani 1 1 d .
H6A H 0.2993 0.9451 0.8018 0.047 Uiso 1 1 calc R
H6B H 0.3458 0.8691 0.8555 0.047 Uiso 1 1 calc R
C7 C 0.4130(13) 0.8122(14) 0.7749(8) 0.045(4) Uani 1 1 d .
H7A H 0.3879 0.8160 0.7359 0.054 Uiso 1 1 calc R
H7B H 0.4306 0.7364 0.7890 0.054 Uiso 1 1 calc R
C8 C 0.5172(12) 0.8551(13) 0.7679(6) 0.034(4) Uani 1 1 d .
C9 C 0.5402(14) 0.9270(14) 0.7202(6) 0.043(4) Uani 1 1 d .
C10 C 0.6380(13) 0.9667(13) 0.7153(6) 0.036(4) Uani 1 1 d .
C11 C 0.7131(12) 0.9277(13) 0.7558(7) 0.039(4) Uani 1 1 d .
C12 C 0.6899(13) 0.8529(13) 0.8022(7) 0.040(4) Uani 1 1 d .
C13 C 0.5912(13) 0.8204(13) 0.8064(7) 0.040(4) Uani 1 1 d .
H13 H 0.5745 0.7713 0.8379 0.048 Uiso 1 1 calc R
C14 C 0.4584(14) 0.9707(14) 0.6795(7) 0.040(4) Uani 1 1 d .
C15 C 0.3748(14) 1.0552(15) 0.6910(8) 0.050(5) Uani 1 1 d .
H15 H 0.3683 1.0895 0.7265 0.060 Uiso 1 1 calc R
C16 C 0.2964(15) 1.0942(17) 0.6516(10) 0.061(6) Uani 1 1 d .
H16 H 0.2361 1.1516 0.6617 0.073 Uiso 1 1 calc R
C17 C 0.3073(18) 1.0496(19) 0.5995(9) 0.064(6) Uani 1 1 d .
H17 H 0.2560 1.0776 0.5726 0.077 Uiso 1 1 calc R
C18 C 0.393(2) 0.9633(19) 0.5852(9) 0.068(6) Uani 1 1 d .
H18 H 0.3982 0.9297 0.5497 0.082 Uiso 1 1 calc R
C19 C 0.4722(15) 0.9262(14) 0.6239(9) 0.051(5) Uani 1 1 d .
H19 H 0.5347 0.8715 0.6130 0.061 Uiso 1 1 calc R
C20 C 0.6611(12) 1.0509(14) 0.6710(7) 0.040(4) Uani 1 1 d .
C21 C 0.6577(14) 1.1493(14) 0.6889(8) 0.049(4) Uani 1 1 d .
H21 H 0.6372 1.1628 0.7294 0.059 Uiso 1 1 calc R
C22 C 0.6840(17) 1.2303(18) 0.6487(13) 0.076(7) Uani 1 1 d .
H22 H 0.6807 1.2988 0.6614 0.091 Uiso 1 1 calc R
C23 C 0.715(2) 1.209(3) 0.5899(15) 0.100(11) Uani 1 1 d .
H23 H 0.7349 1.2630 0.5624 0.120 Uiso 1 1 calc R
C24 C 0.717(2) 1.112(3) 0.5710(9) 0.084(8) Uani 1 1 d .
H24 H 0.7361 1.0989 0.5304 0.101 Uiso 1 1 calc R
C25 C 0.6921(16) 1.0302(19) 0.6118(9) 0.066(6) Uani 1 1 d .
H25 H 0.6961 0.9615 0.5992 0.079 Uiso 1 1 calc R
C26 C 0.8178(13) 0.9680(13) 0.7521(8) 0.042(4) Uani 1 1 d .
C27 C 0.8320(15) 1.0299(12) 0.7929(8) 0.046(4) Uani 1 1 d .
H27 H 0.7771 1.0454 0.8259 0.055 Uiso 1 1 calc R
C28 C 0.9260(14) 1.0711(14) 0.7871(9) 0.049(4) Uani 1 1 d .
H28 H 0.9346 1.1137 0.8167 0.059 Uiso 1 1 calc R
C29 C 1.0037(17) 1.0528(18) 0.7414(10) 0.065(6) Uani 1 1 d .
H29 H 1.0674 1.0821 0.7378 0.078 Uiso 1 1 calc R
C30 C 0.9903(17) 0.992(2) 0.7003(10) 0.071(6) Uani 1 1 d .
H30 H 1.0469 0.9775 0.6678 0.086 Uiso 1 1 calc R
C31 C 0.8981(13) 0.9474(16) 0.7024(8) 0.052(5) Uani 1 1 d .
H31 H 0.8900 0.9059 0.6721 0.063 Uiso 1 1 calc R
C32 C 0.7703(13) 0.8012(13) 0.8435(7) 0.041(4) Uani 1 1 d .
C33 C 0.8781(15) 0.7516(13) 0.8219(8) 0.045(4) Uani 1 1 d .
H33 H 0.9025 0.7574 0.7808 0.054 Uiso 1 1 calc R
C34 C 0.9487(15) 0.6950(13) 0.8587(8) 0.048(4) Uani 1 1 d .
H34 H 1.0217 0.6611 0.8436 0.057 Uiso 1 1 calc R
C35 C 0.9128(18) 0.6877(16) 0.9177(9) 0.060(5) Uani 1 1 d .
H35 H 0.9611 0.6470 0.9435 0.071 Uiso 1 1 calc R
C36 C 0.8079(16) 0.7384(16) 0.9407(8) 0.057(5) Uani 1 1 d .
H36 H 0.7845 0.7340 0.9819 0.069 Uiso 1 1 calc R
C37 C 0.7392(15) 0.7945(14) 0.9034(8) 0.049(4) Uani 1 1 d .
H37 H 0.6672 0.8303 0.9191 0.059 Uiso 1 1 calc R
C38 C 0.5455(16) 0.5883(15) 0.4919(8) 0.052(5) Uani 1 1 d .
C39 C 0.5165(16) 0.5465(16) 0.4439(8) 0.054(5) Uani 1 1 d .
H39 H 0.5289 0.5787 0.4054 0.065 Uiso 1 1 calc R
C40 C 0.5294(16) 0.5404(16) 0.5475(8) 0.054(5) Uani 1 1 d .
C41 C 0.5291(16) 0.5487(18) 0.6514(8) 0.059(5) Uani 1 1 d .
H41A H 0.4481 0.5601 0.6621 0.071 Uiso 1 1 calc R
H41B H 0.5612 0.4717 0.6559 0.071 Uiso 1 1 calc R
C42 C 0.5736(14) 0.6048(16) 0.6885(8) 0.050(5) Uani 1 1 d .
H42A H 0.5410 0.5938 0.7299 0.060 Uiso 1 1 calc R
H42B H 0.5554 0.6819 0.6772 0.060 Uiso 1 1 calc R
C43 C 0.7009(16) 0.564(2) 0.6824(8) 0.065(6) Uani 1 1 d .
H43A H 0.7188 0.4883 0.6962 0.078 Uiso 1 1 calc R
H43B H 0.7326 0.5706 0.6405 0.078 Uiso 1 1 calc R
C44 C 0.7504(15) 0.6279(15) 0.7181(9) 0.056(5) Uani 1 1 d .
H44A H 0.7473 0.6997 0.6985 0.068 Uiso 1 1 calc R
H44B H 0.7058 0.6362 0.7573 0.068 Uiso 1 1 calc R
C45 C 0.8670(14) 0.5778(15) 0.7256(8) 0.048(4) Uani 1 1 d .
C46 C 0.9524(17) 0.6119(16) 0.6880(8) 0.058(5) Uani 1 1 d .
H46 H 0.9332 0.6649 0.6578 0.070 Uiso 1 1 calc R
C47 C 1.0607(14) 0.5739(14) 0.6922(7) 0.042(4) Uani 1 1 d .
C48 C 1.0896(13) 0.4912(13) 0.7362(7) 0.039(4) Uani 1 1 d .
C49 C 1.0083(12) 0.4505(13) 0.7734(6) 0.037(4) Uani 1 1 d .
C50 C 0.8954(13) 0.4938(14) 0.7677(8) 0.045(4) Uani 1 1 d .
C51 C 1.1447(14) 0.6211(15) 0.6526(8) 0.049(5) Uani 1 1 d .
C52 C 1.185(2) 0.701(2) 0.6728(9) 0.089(8) Uani 1 1 d .
H52 H 1.1632 0.7180 0.7127 0.107 Uiso 1 1 calc R
C53 C 1.254(2) 0.757(2) 0.6370(9) 0.085(8) Uani 1 1 d .
H53 H 1.2790 0.8124 0.6511 0.102 Uiso 1 1 calc R
C54 C 1.2867(17) 0.726(2) 0.5786(12) 0.085(9) Uani 1 1 d .
H54 H 1.3297 0.7663 0.5522 0.102 Uiso 1 1 calc R
C55 C 1.259(2) 0.643(2) 0.5590(11) 0.093(9) Uani 1 1 d .
H55 H 1.2910 0.6192 0.5212 0.112 Uiso 1 1 calc R
C56 C 1.180(2) 0.589(2) 0.5955(10) 0.085(8) Uani 1 1 d .
H56 H 1.1542 0.5341 0.5810 0.102 Uiso 1 1 calc R
C57 C 1.2085(13) 0.4504(12) 0.7428(6) 0.034(4) Uani 1 1 d .
C58 C 1.2529(15) 0.4734(16) 0.7899(8) 0.054(5) Uani 1 1 d .
H58 H 1.2064 0.5187 0.8179 0.064 Uiso 1 1 calc R
C59 C 1.3601(15) 0.4346(16) 0.7983(8) 0.054(5) Uani 1 1 d .
H59 H 1.3870 0.4554 0.8308 0.065 Uiso 1 1 calc R
C60 C 1.4287(15) 0.3664(16) 0.7608(8) 0.053(5) Uani 1 1 d .
H60 H 1.5028 0.3380 0.7674 0.064 Uiso 1 1 calc R
C61 C 1.3879(13) 0.3380(15) 0.7112(8) 0.049(5) Uani 1 1 d .
H61 H 1.4342 0.2911 0.6838 0.059 Uiso 1 1 calc R
C62 C 1.2792(13) 0.3809(13) 0.7044(7) 0.040(4) Uani 1 1 d .
H62 H 1.2511 0.3619 0.6718 0.048 Uiso 1 1 calc R
C63 C 1.0397(12) 0.3631(12) 0.8195(7) 0.033(3) Uani 1 1 d .
C64 C 1.1012(13) 0.2675(13) 0.8042(7) 0.036(4) Uani 1 1 d .
H64 H 1.1238 0.2538 0.7639 0.043 Uiso 1 1 calc R
C65 C 1.1315(13) 0.1889(14) 0.8478(9) 0.049(5) Uani 1 1 d .
H65 H 1.1769 0.1223 0.8372 0.058 Uiso 1 1 calc R
C66 C 1.0965(16) 0.2071(16) 0.9055(9) 0.055(5) Uani 1 1 d .
H66 H 1.1145 0.1518 0.9348 0.066 Uiso 1 1 calc R
C67 C 1.0361(14) 0.3032(17) 0.9215(8) 0.050(5) Uani 1 1 d .
H67 H 1.0146 0.3163 0.9620 0.060 Uiso 1 1 calc R
C68 C 1.0057(13) 0.3826(14) 0.8784(8) 0.044(4) Uani 1 1 d .
H68 H 0.9619 0.4498 0.8891 0.052 Uiso 1 1 calc R
C69 C 0.8075(13) 0.4540(13) 0.8080(8) 0.045(4) Uani 1 1 d .
C70 C 0.7870(14) 0.3583(15) 0.8001(8) 0.051(5) Uani 1 1 d .
H70 H 0.8309 0.3161 0.7699 0.061 Uiso 1 1 calc R
C71 C 0.6974(19) 0.3199(16) 0.8377(10) 0.063(6) Uani 1 1 d .
H71 H 0.6830 0.2526 0.8327 0.076 Uiso 1 1 calc R
C72 C 0.6353(18) 0.3830(19) 0.8801(11) 0.072(7) Uani 1 1 d .
H72 H 0.5745 0.3610 0.9037 0.087 Uiso 1 1 calc R
C73 C 0.6601(18) 0.4795(19) 0.8894(10) 0.070(6) Uani 1 1 d .
H73 H 0.6195 0.5209 0.9207 0.083 Uiso 1 1 calc R
C74 C 0.7442(13) 0.5138(15) 0.8525(9) 0.052(5) Uani 1 1 d .
H74 H 0.7590 0.5807 0.8580 0.062 Uiso 1 1 calc R
C1S C 0.604(3) 0.832(3) 0.1043(14) 0.060(8) Uiso 0.65 1 d P
H1S1 H 0.6384 0.7678 0.1271 0.072 Uiso 0.65 1 calc PR
H1S2 H 0.6628 0.8717 0.0891 0.072 Uiso 0.65 1 calc PR
C2S C 0.7533(18) 0.3680(17) 0.0238(10) 0.035(5) Uiso 0.70 1 d P
H2S1 H 0.7556 0.3663 -0.0192 0.042 Uiso 0.70 1 calc PR
H2S2 H 0.7968 0.2995 0.0385 0.042 Uiso 0.70 1 calc PR
C3S C 1.005(4) 0.400(4) 0.591(3) 0.09(2) Uiso 0.34 1 d PD
H3S1 H 1.0743 0.3864 0.5627 0.106 Uiso 0.34 1 calc PR
H3S2 H 1.0067 0.4583 0.6150 0.106 Uiso 0.34 1 calc PR
Cl1S Cl 0.5545(6) 0.7938(8) 0.0447(3) 0.064(2) Uani 0.65 1 d P
Cl2S Cl 0.5049(8) 0.9100(7) 0.1502(4) 0.081(3) Uani 0.65 1 d P
Cl3S Cl 0.8121(6) 0.4764(6) 0.0398(3) 0.0617(18) Uani 0.70 1 d P
Cl4S Cl 0.6179(6) 0.3863(7) 0.0577(4) 0.081(2) Uani 0.70 1 d P
Cl5S Cl 0.9925(14) 0.2827(15) 0.6360(7) 0.075(5) Uani 0.34 1 d PD
Cl6S Cl 0.8884(14) 0.4357(12) 0.5510(7) 0.066(4) Uani 0.34 1 d PD

loop_
_atom_site_aniso_label
_atom_site_aniso_U_11
_atom_site_aniso_U_22
_atom_site_aniso_U_33
_atom_site_aniso_U_23
_atom_site_aniso_U_13
_atom_site_aniso_U_12
I1 0.0287(6) 0.0763(9) 0.0504(7) -0.0023(6) -0.0039(5) -0.0114(5)
I2 0.1004(13) 0.1053(13) 0.0602(10) 0.0057(8) 0.0111(8) -0.0585(11)
O1 0.025(5) 0.060(7) 0.036(6) -0.003(5) 0.007(5) -0.005(5)
O2 0.060(8) 0.100(11) 0.039(7) 0.023(7) -0.011(6) -0.035(8)
C1 0.023(8) 0.045(9) 0.034(8) 0.017(7) -0.004(6) -0.011(7)
C2 0.053(10) 0.040(9) 0.023(8) 0.022(7) -0.011(7) -0.019(8)
C3 0.019(7) 0.056(11) 0.039(9) 0.009(8) 0.009(7) 0.002(7)
C4 0.040(10) 0.064(12) 0.065(12) -0.005(10) 0.001(9) -0.037(9)
C5 0.039(9) 0.077(13) 0.036(9) -0.011(9) 0.005(7) -0.031(9)
C6 0.046(10) 0.036(9) 0.039(9) -0.001(7) -0.002(7) -0.018(7)
C7 0.031(8) 0.056(11) 0.048(10) 0.009(8) 0.007(7) -0.024(8)
C8 0.030(8) 0.045(9) 0.029(8) -0.005(7) 0.004(6) -0.014(7)
C9 0.044(9) 0.067(12) 0.017(7) 0.010(7) 0.001(7) -0.018(8)
C10 0.035(8) 0.047(10) 0.024(8) 0.004(7) -0.001(6) -0.012(7)
C11 0.026(8) 0.039(9) 0.046(10) 0.006(7) 0.003(7) -0.007(7)
C12 0.039(9) 0.045(10) 0.035(9) 0.001(7) 0.013(7) -0.019(8)
C13 0.036(9) 0.051(10) 0.031(9) 0.008(7) 0.003(7) -0.013(8)
C14 0.047(10) 0.050(10) 0.033(9) -0.001(8) -0.004(7) -0.030(9)
C15 0.043(10) 0.063(12) 0.044(10) 0.008(9) 0.004(8) -0.022(9)
C16 0.039(10) 0.068(13) 0.069(14) 0.022(11) 0.003(9) -0.016(9)
C17 0.063(13) 0.083(16) 0.053(13) 0.027(12) -0.020(10) -0.034(12)
C18 0.094(17) 0.082(16) 0.052(12) -0.001(11) -0.041(12) -0.046(14)
C19 0.046(10) 0.040(10) 0.072(13) 0.002(9) -0.014(9) -0.016(8)
C20 0.025(8) 0.054(11) 0.037(9) 0.007(8) -0.001(7) -0.011(7)
C21 0.043(10) 0.047(11) 0.048(10) 0.010(9) -0.006(8) 0.005(8)
C22 0.048(12) 0.061(14) 0.11(2) 0.041(14) -0.013(13) -0.019(10)
C23 0.065(15) 0.13(3) 0.11(2) 0.08(2) -0.027(15) -0.055(16)
C24 0.095(18) 0.13(2) 0.029(11) 0.044(13) -0.014(11) -0.040(17)
C25 0.057(12) 0.093(16) 0.057(13) 0.032(11) -0.017(10) -0.046(11)
C26 0.029(8) 0.041(10) 0.056(11) 0.019(8) -0.010(8) -0.014(7)
C27 0.060(11) 0.030(9) 0.057(11) 0.020(8) -0.021(9) -0.028(8)
C28 0.042(10) 0.052(11) 0.060(12) 0.011(9) -0.023(9) -0.019(8)
C29 0.052(12) 0.092(16) 0.071(14) 0.019(12) -0.034(11) -0.048(11)
C30 0.046(11) 0.105(18) 0.063(14) 0.016(13) 0.010(10) -0.037(12)
C31 0.027(9) 0.078(13) 0.050(11) 0.011(9) 0.001(8) -0.018(9)
C32 0.040(9) 0.043(10) 0.042(10) 0.017(8) -0.008(7) -0.020(8)
C33 0.052(11) 0.045(10) 0.039(9) 0.004(8) -0.005(8) -0.016(8)
C34 0.050(10) 0.038(10) 0.054(11) 0.006(8) -0.008(9) -0.008(8)
C35 0.069(14) 0.056(12) 0.065(14) 0.008(10) -0.037(11) -0.024(10)
C36 0.057(12) 0.068(13) 0.043(10) 0.016(9) -0.022(9) -0.003(10)
C37 0.048(10) 0.040(10) 0.052(11) 0.002(8) 0.006(9) -0.005(8)
C38 0.059(11) 0.056(12) 0.048(11) 0.009(9) -0.005(9) -0.034(9)
C39 0.064(12) 0.075(13) 0.030(9) 0.007(9) -0.001(8) -0.039(11)
C40 0.056(11) 0.076(14) 0.032(10) 0.003(9) -0.009(8) -0.022(10)
C41 0.049(11) 0.088(15) 0.038(10) 0.016(10) -0.004(8) -0.019(10)
C42 0.037(9) 0.073(13) 0.043(10) 0.006(9) -0.007(8) -0.019(9)
C43 0.054(12) 0.113(18) 0.035(10) 0.013(11) -0.012(9) -0.039(12)
C44 0.050(11) 0.052(12) 0.063(12) -0.004(9) -0.005(9) -0.004(9)
C45 0.040(10) 0.057(11) 0.046(10) -0.001(9) -0.017(8) -0.004(8)
C46 0.067(13) 0.058(12) 0.043(11) 0.013(9) -0.015(9) -0.001(10)
C47 0.040(9) 0.052(11) 0.035(9) -0.007(8) -0.008(7) -0.006(8)
C48 0.032(8) 0.044(10) 0.039(9) 0.014(7) -0.009(7) -0.009(7)
C49 0.031(8) 0.057(10) 0.025(8) -0.006(7) -0.009(6) -0.012(7)
C50 0.025(8) 0.060(11) 0.049(10) 0.006(9) -0.001(7) -0.011(8)
C51 0.040(9) 0.052(11) 0.044(10) 0.033(9) -0.008(8) -0.003(8)
C52 0.099(18) 0.15(2) 0.029(11) 0.020(13) -0.001(11) -0.071(18)
C53 0.080(16) 0.15(2) 0.043(13) 0.008(13) -0.004(11) -0.062(16)
C54 0.043(12) 0.096(19) 0.10(2) 0.066(16) -0.014(12) -0.010(12)
C55 0.11(2) 0.085(19) 0.060(15) 0.031(14) 0.021(14) -0.012(17)
C56 0.12(2) 0.077(16) 0.048(13) 0.009(11) 0.019(13) -0.020(14)
C57 0.040(9) 0.036(9) 0.025(8) -0.001(7) -0.002(7) -0.006(7)
C58 0.044(10) 0.065(13) 0.052(11) -0.024(10) -0.009(9) -0.001(9)
C59 0.048(11) 0.079(14) 0.042(10) 0.005(10) -0.028(9) -0.017(10)
C60 0.040(10) 0.075(13) 0.039(10) 0.012(9) -0.015(8) -0.001(9)
C61 0.027(8) 0.067(12) 0.050(11) 0.012(9) 0.005(8) -0.013(8)
C62 0.042(9) 0.054(10) 0.026(8) 0.013(7) -0.007(7) -0.022(8)
C63 0.027(8) 0.039(9) 0.034(9) 0.012(7) -0.008(6) -0.014(7)
C64 0.038(9) 0.048(10) 0.030(8) 0.012(7) -0.008(7) -0.029(8)
C65 0.030(9) 0.046(11) 0.076(14) 0.007(10) -0.014(9) -0.023(8)
C66 0.060(12) 0.053(12) 0.067(14) 0.033(10) -0.042(11) -0.035(10)
C67 0.042(10) 0.077(14) 0.035(9) 0.016(9) -0.012(8) -0.026(10)
C68 0.036(9) 0.048(10) 0.050(11) 0.004(8) -0.007(8) -0.018(8)
C69 0.036(9) 0.035(10) 0.065(12) 0.001(8) -0.025(9) 0.001(7)
C70 0.033(9) 0.061(12) 0.056(11) 0.006(9) -0.008(8) -0.007(8)
C71 0.077(15) 0.045(11) 0.079(15) 0.008(11) -0.037(13) -0.021(11)
C72 0.050(12) 0.072(16) 0.097(18) 0.025(14) -0.012(12) -0.027(11)
C73 0.057(13) 0.079(16) 0.063(13) 0.004(11) -0.016(11) 0.007(11)
C74 0.025(8) 0.054(11) 0.076(13) 0.002(10) 0.001(9) -0.014(8)
Cl1S 0.036(4) 0.120(7) 0.044(4) -0.018(4) 0.007(3) -0.032(4)
Cl2S 0.095(7) 0.077(6) 0.071(6) -0.042(5) 0.010(5) -0.020(5)
Cl3S 0.056(4) 0.056(4) 0.073(5) -0.004(3) -0.010(3) -0.010(3)
Cl4S 0.037(4) 0.098(6) 0.099(6) -0.018(5) 0.012(4) -0.006(4)
Cl5S 0.072(10) 0.096(12) 0.049(8) 0.012(8) -0.014(7) -0.006(9)
Cl6S 0.083(11) 0.053(9) 0.053(8) 0.000(7) 0.005(7) -0.007(7)

loop_
_atom_type_symbol
_atom_type_description
_atom_type_scat_dispersion_real
_atom_type_scat_dispersion_imag
_atom_type_scat_source
C C 0.0033 0.0016 'International Tables Vol C Tables 4.2.6.8 and 6.1.1.4'
H H 0.0000 0.0000 'International Tables Vol C Tables 4.2.6.8 and 6.1.1.4'
O O 0.0106 0.0060 'International Tables Vol C Tables 4.2.6.8 and 6.1.1.4'
I I -0.4742 1.8119 'International Tables Vol C Tables 4.2.6.8 and 6.1.1.4'
Cl Cl 0.1484 0.1585 'International Tables Vol C Tables 4.2.6.8 and 6.1.1.4'

loop_
_geom_angle_atom_site_label_1
_geom_angle_atom_site_label_2
_geom_angle_atom_site_label_3
_geom_angle
_geom_angle_site_symmetry_1
_geom_angle_site_symmetry_3
C2 O1 C4 115.8(12) . .
C40 O2 C41 117.9(15) . .
C3 C1 C2 122.0(14) 2_577 .
C3 C1 I1 120.1(12) 2_577 .
C2 C1 I1 117.8(12) . .
O1 C2 C3 124.9(15) . .
O1 C2 C1 118.1(14) . .
C3 C2 C1 116.9(15) . .
C1 C3 C2 121.1(16) 2_577 .
O1 C4 C5 107.9(15) . .
C4 C5 C6 113.4(15) . .
C7 C6 C5 110.9(13) . .
C6 C7 C8 114.1(14) . .
C13 C8 C9 119.7(14) . .
C13 C8 C7 119.5(14) . .
C9 C8 C7 120.7(14) . .
C8 C9 C10 119.3(14) . .
C8 C9 C14 120.9(14) . .
C10 C9 C14 119.5(14) . .
C11 C10 C9 119.0(14) . .
C11 C10 C20 118.7(14) . .
C9 C10 C20 122.3(14) . .
C10 C11 C12 120.6(14) . .
C10 C11 C26 120.6(14) . .
C12 C11 C26 118.8(15) . .
C13 C12 C11 117.9(16) . .
C13 C12 C32 118.7(14) . .
C11 C12 C32 123.2(14) . .
C8 C13 C12 123.4(15) . .
C15 C14 C19 118.2(16) . .
C15 C14 C9 122.9(16) . .
C19 C14 C9 118.7(16) . .
C14 C15 C16 121.7(19) . .
C17 C16 C15 120(2) . .
C16 C17 C18 120.4(19) . .
C17 C18 C19 119.4(19) . .
C18 C19 C14 119.9(19) . .
C21 C20 C25 119.9(16) . .
C21 C20 C10 119.0(15) . .
C25 C20 C10 121.0(17) . .
C20 C21 C22 121(2) . .
C23 C22 C21 119(2) . .
C24 C23 C22 121(2) . .
C23 C24 C25 120(2) . .
C20 C25 C24 120(2) . .
C27 C26 C31 119.5(16) . .
C27 C26 C11 121.4(16) . .
C31 C26 C11 118.9(16) . .
C26 C27 C28 120.6(19) . .
C29 C28 C27 121.8(19) . .
C28 C29 C30 118.2(17) . .
C29 C30 C31 124(2) . .
C30 C31 C26 116.1(19) . .
C37 C32 C33 117.9(15) . .
C37 C32 C12 121.5(15) . .
C33 C32 C12 120.5(15) . .
C34 C33 C32 121.0(17) . .
C33 C34 C35 118.9(18) . .
C34 C35 C36 121.4(18) . .
C37 C36 C35 118.7(18) . .
C36 C37 C32 122.0(17) . .
C40 C38 C39 120.0(16) . .
C40 C38 I2 122.8(14) . .
C39 C38 I2 117.2(12) . .
C40 C39 C38 119.9(16) 2_666 .
O2 C40 C39 124.4(16) . 2_666
O2 C40 C38 115.5(17) . .
C39 C40 C38 120.1(17) 2_666 .
C42 C41 O2 107.8(16) . .
C41 C42 C43 109.4(17) . .
C44 C43 C42 110.2(18) . .
C45 C44 C43 112.6(16) . .
C46 C45 C50 118.1(15) . .
C46 C45 C44 119.3(16) . .
C50 C45 C44 122.6(17) . .
C47 C46 C45 124.0(17) . .
C46 C47 C48 117.9(16) . .
C46 C47 C51 119.5(16) . .
C48 C47 C51 122.6(14) . .
C49 C48 C47 120.8(14) . .
C49 C48 C57 120.3(13) . .
C47 C48 C57 118.8(14) . .
C48 C49 C50 119.1(14) . .
C48 C49 C63 120.4(13) . .
C50 C49 C63 120.5(14) . .
C45 C50 C49 119.9(15) . .
C45 C50 C69 120.0(14) . .
C49 C50 C69 119.9(15) . .
C56 C51 C52 120.3(19) . .
C56 C51 C47 121(2) . .
C52 C51 C47 118.7(17) . .
C53 C52 C51 123(2) . .
C52 C53 C54 117(2) . .
C55 C54 C53 123(2) . .
C54 C55 C56 120(2) . .
C51 C56 C55 117(3) . .
C58 C57 C62 115.8(15) . .
C58 C57 C48 121.8(15) . .
C62 C57 C48 122.2(14) . .
C59 C58 C57 123.3(17) . .
C60 C59 C58 120.6(17) . .
C59 C60 C61 119.1(16) . .
C62 C61 C60 117.7(17) . .
C61 C62 C57 123.4(16) . .
C64 C63 C68 120.1(14) . .
C64 C63 C49 120.9(14) . .
C68 C63 C49 119.0(15) . .
C63 C64 C65 119.8(16) . .
C66 C65 C64 120.3(18) . .
C67 C66 C65 120.7(16) . .
C66 C67 C68 119.5(18) . .
C63 C68 C67 119.6(17) . .
C70 C69 C74 119.3(18) . .
C70 C69 C50 119.5(17) . .
C74 C69 C50 121.2(16) . .
C69 C70 C71 120.3(18) . .
C72 C71 C70 118.4(18) . .
C71 C72 C73 121(2) . .
C74 C73 C72 119(2) . .
C73 C74 C69 122.1(19) . .
Cl2S C1S Cl1S 113.6(18) . .
Cl4S C2S Cl3S 109.3(12) . .
Cl5S C3S Cl6S 107.6(16) . .

loop_
_geom_bond_atom_site_label_1
_geom_bond_atom_site_label_2
_geom_bond_distance
_geom_bond_site_symmetry_2
I1 C1 2.100(14) .
I2 C38 2.093(17) .
O1 C2 1.35(2) .
O1 C4 1.47(2) .
O2 C40 1.35(2) .
O2 C41 1.46(2) .
C1 C3 1.35(2) 2_577
C1 C2 1.42(2) .
C2 C3 1.39(2) .
C3 C1 1.35(2) 2_577
C4 C5 1.48(3) .
C5 C6 1.55(2) .
C6 C7 1.49(2) .
C7 C8 1.52(2) .
C8 C13 1.36(2) .
C8 C9 1.41(2) .
C9 C10 1.42(2) .
C9 C14 1.48(2) .
C10 C11 1.41(2) .
C10 C20 1.47(2) .
C11 C12 1.42(2) .
C11 C26 1.51(2) .
C12 C13 1.38(2) .
C12 C32 1.50(2) .
C14 C15 1.35(3) .
C14 C19 1.42(3) .
C15 C16 1.42(3) .
C16 C17 1.35(3) .
C17 C18 1.39(3) .
C18 C19 1.41(3) .
C20 C21 1.37(3) .
C20 C25 1.39(3) .
C21 C22 1.40(3) .
C22 C23 1.39(4) .
C23 C24 1.37(4) .
C24 C25 1.40(3) .
C26 C27 1.35(2) .
C26 C31 1.41(2) .
C27 C28 1.39(2) .
C28 C29 1.32(3) .
C29 C30 1.34(3) .
C30 C31 1.40(3) .
C32 C37 1.38(2) .
C32 C33 1.40(2) .
C33 C34 1.36(2) .
C34 C35 1.37(3) .
C35 C36 1.38(3) .
C36 C37 1.35(2) .
C38 C40 1.38(2) .
C38 C39 1.40(3) .
C39 C40 1.36(3) 2_666
C40 C39 1.36(3) 2_666
C41 C42 1.42(3) .
C42 C43 1.55(3) .
C43 C44 1.50(3) .
C44 C45 1.49(2) .
C45 C46 1.40(3) .
C45 C50 1.41(2) .
C46 C47 1.35(3) .
C47 C48 1.43(2) .
C47 C51 1.49(2) .
C48 C49 1.40(2) .
C48 C57 1.49(2) .
C49 C50 1.42(2) .
C49 C63 1.50(2) .
C50 C69 1.49(2) .
C51 C56 1.39(3) .
C51 C52 1.39(3) .
C52 C53 1.39(3) .
C53 C54 1.41(4) .
C54 C55 1.34(4) .
C55 C56 1.46(4) .
C57 C58 1.38(2) .
C57 C62 1.39(2) .
C58 C59 1.36(2) .
C59 C60 1.36(3) .
C60 C61 1.43(3) .
C61 C62 1.38(2) .
C63 C64 1.35(2) .
C63 C68 1.39(2) .
C64 C65 1.39(2) .
C65 C66 1.36(3) .
C66 C67 1.35(3) .
C67 C68 1.39(2) .
C69 C70 1.36(3) .
C69 C74 1.38(3) .
C70 C71 1.46(3) .
C71 C72 1.36(3) .
C72 C73 1.40(3) .
C73 C74 1.38(3) .
C1S Cl2S 1.71(3) .
C1S Cl1S 1.75(3) .
C2S Cl4S 1.73(2) .
C2S Cl3S 1.82(2) .
C3S Cl5S 1.79(2) .
C3S Cl6S 1.79(2) .
